data_1555537
loop_
_publ_author_name
'Tamai, Taichi'
'Fujiwara, Keiko'
'Higashimae, Shinya'
'Nomoto, Akihiro'
'Ogawa, Akiya'

_publ_section_title
;
 Gold-Catalyzed Anti-Markovnikov Selective Hydrothiolation of Unactivated
 Alkenes.
;
_journal_issue 9
_journal_name_full 'Organic letters'
_journal_page_first 2114
_journal_page_last 2117
_journal_paper_doi 10.1021/acs.orglett.6b00746
_journal_volume 18
_journal_year 2016
_chemical_formula_moiety 'C42 H35 Au2 P2 S +, C2 F6 N O4 S2 -, 0.5(C4 H8 O2)'
_chemical_formula_sum 'C46 H39 Au2 F6 N O5 P2 S3'
_chemical_formula_weight 1351.87
_space_group_crystal_system monoclinic
_space_group_IT_number 7
_space_group_name_Hall 'P -2yc'
_space_group_name_H-M_alt 'P 1 c 1'
_atom_sites_solution_hydrogens geom
_atom_sites_solution_primary direct
_atom_sites_solution_secondary difmap
_cell_angle_alpha 90.0000
_cell_angle_beta 105.001(7)
_cell_angle_gamma 90.0000
_cell_formula_units_Z 4
_cell_length_a 14.0110(3)
_cell_length_b 16.7528(3)
_cell_length_c 20.7802(4)
_cell_measurement_reflns_used 76021
_cell_measurement_temperature 123
_cell_measurement_theta_max 27.51
_cell_measurement_theta_min 3.01
_cell_volume 4711.4(2)
_computing_cell_refinement 'RAPID AUTO'
_computing_data_collection 'RAPID AUTO (Rigaku, ????)'
_computing_data_reduction 'RAPID AUTO'
_computing_molecular_graphics 'CrystalStructure 4.2'
_computing_publication_material 'CrystalStructure 4.2 (Rigaku, 2015)'
_computing_structure_refinement 'SHELXL Version 2014/7 (Sheldrick, 2008)'
_computing_structure_solution 'SHELXT Version 2014/5 (Sheldrick, 2014)'
_diffrn_ambient_temperature 123
_diffrn_detector_area_resol_mean 10.000
_diffrn_measured_fraction_theta_full 0.998
_diffrn_measured_fraction_theta_max 0.999
_diffrn_measurement_device_type 'Rigaku R-AXIS RAPID'
_diffrn_measurement_method \w
_diffrn_radiation_type 'Mo K\a'
_diffrn_radiation_wavelength 0.71075
_diffrn_reflns_av_R_equivalents 0.0269
_diffrn_reflns_Laue_measured_fraction_full 0.998
_diffrn_reflns_Laue_measured_fraction_max 0.999
_diffrn_reflns_limit_h_max 18
_diffrn_reflns_limit_h_min -18
_diffrn_reflns_limit_k_max 21
_diffrn_reflns_limit_k_min -21
_diffrn_reflns_limit_l_max 26
_diffrn_reflns_limit_l_min -26
_diffrn_reflns_number 76930
_diffrn_reflns_point_group_measured_fraction_full 0.957
_diffrn_reflns_point_group_measured_fraction_max 0.964
_diffrn_reflns_theta_full 25.242
_diffrn_reflns_theta_max 27.484
_diffrn_reflns_theta_min 3.010
_diffrn_standards_number 0
_exptl_absorpt_coefficient_mu 6.513
_exptl_absorpt_correction_T_max 0.330
_exptl_absorpt_correction_T_min 0.257
_exptl_absorpt_correction_type multi-scan
_exptl_absorpt_process_details 'ABSCOR (Rigaku, 1995)'
_exptl_crystal_colour colorless
_exptl_crystal_density_diffrn 1.906
_exptl_crystal_density_method 'not measured'
_exptl_crystal_description prism
_exptl_crystal_F_000 2608.00
_exptl_crystal_size_max 0.210
_exptl_crystal_size_mid 0.200
_exptl_crystal_size_min 0.170
_refine_diff_density_max 2.35
_refine_diff_density_min -0.67
_refine_ls_abs_structure_details
;
 Flack x determined using 8594 quotients [(I+)-(I-)]/[(I+)+(I-)]
 (Parsons, Flack and Wagner, Acta Cryst. B69 (2013) 249-259).
;
_refine_ls_abs_structure_Flack 0.062(3)
_refine_ls_extinction_method none
_refine_ls_goodness_of_fit_ref 1.062
_refine_ls_hydrogen_treatment constr
_refine_ls_number_parameters 1158
_refine_ls_number_reflns 20852
_refine_ls_number_restraints 2
_refine_ls_R_factor_all 0.0320
_refine_ls_R_factor_gt 0.0294
_refine_ls_shift/su_max 0.001
_refine_ls_structure_factor_coef Fsqd
_refine_ls_weighting_details 'w = 1/[\s^2^(Fo^2^)+(0.0382P)^2^+8.8314P] where P=(Fo^2^+2Fc^2^)/3'
_refine_ls_weighting_scheme calc
_refine_ls_wR_factor_gt 0.0730
_refine_ls_wR_factor_ref 0.0741
_reflns_Friedel_coverage 0.929
_reflns_Friedel_fraction_full 0.916
_reflns_Friedel_fraction_max 0.929
_reflns_number_gt 19665
_reflns_number_total 20852
_reflns_threshold_expression F^2^>2.0\s(F^2^)
_cod_data_source_file ol6b00746_si_001.cif
_cod_data_source_block Au-2
_cod_depositor_comments
;

2022-04-28
Z value and formula fixed to values more according to usual
chemical conventions.                 miguel
;
_cod_original_formula_sum 'C92 H78 Au4 F12 N2 O10 P4 S6'
_cod_original_formula_weight 2703.74
_cod_original_formula_moiety '2(C42 H35 Au2 P2 S +), 2(C2 F6 N O4 S2 -), C4 H8 O2'
_cod_original_formula_units_Z 2
_cod_database_code 1555537

loop_
_space_group_symop_id
_space_group_symop_operation_xyz
1 +X,+Y,+Z
2 +X,-Y,1/2+Z

loop_
_atom_site_label
_atom_site_type_symbol
_atom_site_fract_x
_atom_site_fract_y
_atom_site_fract_z
_atom_site_U_iso_or_equiv
_atom_site_adp_type
_atom_site_occupancy
_atom_site_site_symmetry_order
_atom_site_calc_flag
_atom_site_refinement_flags_posn
_atom_site_refinement_flags_adp
Au1 Au 0.62655(2) 0.68336(2) 0.40342(2) 0.02400(7) Uani 1 1 d . .
Au2 Au 0.80534(2) 0.79873(2) 0.46100(2) 0.03079(8) Uani 1 1 d . .
Au3 Au 0.54721(2) 0.68208(2) 0.53643(2) 0.02698(8) Uani 1 1 d . .
Au4 Au 0.71820(2) 0.79928(2) 0.58887(2) 0.03159(9) Uani 1 1 d . .
S1 S 0.77857(14) 0.66387(11) 0.48199(9) 0.0250(3) Uani 1 1 d . .
S2 S 0.56559(15) 0.81539(11) 0.50918(10) 0.0272(4) Uani 1 1 d . .
S3 S 0.0637(3) 0.28206(18) 0.60218(13) 0.0589(8) Uani 1 1 d . .
S4 S -0.0489(2) 0.2598(2) 0.69296(14) 0.0598(7) Uani 1 1 d . .
S5 S 0.41172(17) 0.19429(14) 0.32490(12) 0.0371(5) Uani 1 1 d . .
S6 S 0.23681(17) 0.25659(15) 0.34176(13) 0.0423(5) Uani 1 1 d . .
P1 P 0.48563(15) 0.70332(11) 0.32093(10) 0.0238(4) Uani 1 1 d . .
P2 P 0.82834(16) 0.92630(12) 0.43047(12) 0.0308(4) Uani 1 1 d . .
P3 P 0.53222(15) 0.55677(11) 0.57339(10) 0.0265(4) Uani 1 1 d . .
P4 P 0.86222(16) 0.78006(14) 0.66819(11) 0.0313(4) Uani 1 1 d . .
F1 F 0.1020(13) 0.1447(7) 0.5594(12) 0.192(10) Uani 1 1 d . .
F2 F 0.1931(10) 0.1773(11) 0.6577(8) 0.172(8) Uani 1 1 d . .
F3 F 0.2147(9) 0.2280(10) 0.5654(9) 0.163(7) Uani 1 1 d . .
F4 F 0.0393(9) 0.1400(6) 0.7593(7) 0.124(5) Uani 1 1 d . .
F5 F -0.0106(7) 0.2263(6) 0.8176(4) 0.084(2) Uani 1 1 d . .
F6 F 0.1151(8) 0.2518(11) 0.7824(6) 0.173(8) Uani 1 1 d . .
F7 F 0.5168(7) 0.0822(5) 0.3938(4) 0.081(2) Uiso 1 1 d . .
F8 F 0.3886(6) 0.1087(5) 0.4251(4) 0.078(2) Uiso 1 1 d . .
F9 F 0.5110(7) 0.1888(5) 0.4512(4) 0.077(2) Uiso 1 1 d . .
F10 F 0.3022(9) 0.2739(12) 0.4677(4) 0.156(7) Uani 1 1 d . .
F11 F 0.1552(8) 0.3133(10) 0.4292(6) 0.149(7) Uani 1 1 d . .
F12 F 0.2793(7) 0.3869(7) 0.4116(6) 0.124(5) Uani 1 1 d . .
O1 O 0.2787(8) 0.7538(6) 0.5067(5) 0.083(3) Uani 1 1 d . .
O2 O 0.1788(7) 0.7267(7) 0.5700(4) 0.080(3) Uani 1 1 d . .
O3 O 0.0165(12) 0.3028(8) 0.5359(5) 0.111(5) Uani 1 1 d . .
O4 O 0.1244(13) 0.3392(8) 0.6438(5) 0.132(7) Uani 1 1 d . .
O5 O -0.1397(6) 0.2195(9) 0.6873(5) 0.099(4) Uani 1 1 d . .
O6 O -0.0429(13) 0.3419(6) 0.7061(5) 0.114(5) Uani 1 1 d . .
O7 O 0.3574(6) 0.1333(5) 0.2809(3) 0.0506(17) Uani 1 1 d . .
O8 O 0.4990(6) 0.2241(6) 0.3103(5) 0.067(2) Uani 1 1 d . .
O9 O 0.2022(6) 0.1780(5) 0.3504(4) 0.060(2) Uani 1 1 d . .
O10 O 0.1746(6) 0.3045(5) 0.2925(6) 0.068(3) Uani 1 1 d . .
N1 N -0.0063(7) 0.2327(7) 0.6339(5) 0.065(3) Uani 1 1 d . .
N2 N 0.3489(6) 0.2633(5) 0.3411(4) 0.0430(18) Uani 1 1 d . .
C1 C 0.8480(6) 0.6064(5) 0.4378(4) 0.0262(15) Uani 1 1 d . .
C2 C 0.8824(7) 0.5320(5) 0.4652(4) 0.0341(18) Uani 1 1 d . .
H2 H 0.8692 0.5151 0.5057 0.041 Uiso 1 1 calc R U
C3 C 0.9356(7) 0.4832(6) 0.4333(5) 0.043(2) Uani 1 1 d . .
H3 H 0.9577 0.4323 0.4513 0.051 Uiso 1 1 calc R U
C4 C 0.9561(8) 0.5083(7) 0.3763(5) 0.050(3) Uani 1 1 d . .
H4 H 0.9935 0.4745 0.3554 0.060 Uiso 1 1 calc R U
C5 C 0.9249(8) 0.5802(7) 0.3480(5) 0.048(2) Uani 1 1 d . .
H5 H 0.9409 0.5966 0.3083 0.057 Uiso 1 1 calc R U
C6 C 0.8683(7) 0.6301(6) 0.3788(4) 0.0380(19) Uani 1 1 d . .
H6 H 0.8442 0.6798 0.3591 0.046 Uiso 1 1 calc R U
C7 C 0.5137(6) 0.7129(5) 0.2407(4) 0.0275(15) Uani 1 1 d . .
C8 C 0.4381(7) 0.7044(6) 0.1819(4) 0.042(2) Uani 1 1 d . .
H8 H 0.3722 0.6938 0.1837 0.051 Uiso 1 1 calc R U
C9 C 0.4610(9) 0.7117(7) 0.1206(5) 0.051(3) Uani 1 1 d . .
H9 H 0.4100 0.7062 0.0806 0.061 Uiso 1 1 calc R U
C10 C 0.5561(8) 0.7268(6) 0.1173(5) 0.044(2) Uani 1 1 d . .
H10 H 0.5711 0.7306 0.0753 0.053 Uiso 1 1 calc R U
C11 C 0.6293(8) 0.7364(7) 0.1752(5) 0.047(2) Uani 1 1 d . .
H11 H 0.6949 0.7476 0.1731 0.057 Uiso 1 1 calc R U
C12 C 0.6086(7) 0.7298(6) 0.2371(5) 0.041(2) Uani 1 1 d . .
H12 H 0.6598 0.7369 0.2768 0.050 Uiso 1 1 calc R U
C13 C 0.4173(6) 0.7939(5) 0.3294(4) 0.0278(17) Uani 1 1 d . .
C14 C 0.4256(8) 0.8598(5) 0.2909(4) 0.039(2) Uani 1 1 d . .
H14 H 0.4661 0.8576 0.2607 0.047 Uiso 1 1 calc R U
C15 C 0.3736(9) 0.9298(5) 0.2971(5) 0.048(2) Uani 1 1 d . .
H15 H 0.3798 0.9761 0.2720 0.058 Uiso 1 1 calc R U
C16 C 0.3119(7) 0.9306(5) 0.3410(5) 0.042(2) Uani 1 1 d . .
H16 H 0.2749 0.9773 0.3443 0.051 Uiso 1 1 calc R U
C17 C 0.3046(7) 0.8660(5) 0.3784(5) 0.0392(19) Uani 1 1 d . .
H17 H 0.2633 0.8674 0.4082 0.047 Uiso 1 1 calc R U
C18 C 0.3588(6) 0.7970(5) 0.3730(5) 0.0321(18) Uani 1 1 d . .
H18 H 0.3548 0.7519 0.3999 0.039 Uiso 1 1 calc R U
C19 C 0.3993(6) 0.6220(5) 0.3116(4) 0.0281(16) Uani 1 1 d . .
C20 C 0.4368(7) 0.5439(6) 0.3251(6) 0.048(3) Uani 1 1 d . .
H20 H 0.5054 0.5360 0.3446 0.057 Uiso 1 1 calc R U
C21 C 0.3747(9) 0.4795(6) 0.3103(7) 0.063(3) Uani 1 1 d . .
H21 H 0.4010 0.4269 0.3164 0.076 Uiso 1 1 calc R U
C22 C 0.2726(9) 0.4910(6) 0.2861(7) 0.061(3) Uani 1 1 d . .
H22 H 0.2296 0.4462 0.2776 0.073 Uiso 1 1 calc R U
C23 C 0.2348(7) 0.5663(6) 0.2748(5) 0.041(2) Uani 1 1 d . .
H23 H 0.1656 0.5743 0.2587 0.049 Uiso 1 1 calc R U
C24 C 0.2983(6) 0.6310(5) 0.2871(4) 0.0324(17) Uani 1 1 d . .
H24 H 0.2718 0.6832 0.2784 0.039 Uiso 1 1 calc R U
C25 C 0.7557(7) 0.9455(5) 0.3460(5) 0.0359(19) Uani 1 1 d . .
C26 C 0.6746(9) 0.9924(9) 0.3330(5) 0.064(3) Uani 1 1 d . .
H26 H 0.6531 1.0149 0.3688 0.076 Uiso 1 1 calc R U
C27 C 0.6226(11) 1.0081(11) 0.2680(6) 0.079(4) Uani 1 1 d . .
H27 H 0.5655 1.0410 0.2605 0.095 Uiso 1 1 calc R U
C28 C 0.6499(10) 0.9783(9) 0.2141(6) 0.062(3) Uani 1 1 d . .
H28 H 0.6156 0.9924 0.1699 0.075 Uiso 1 1 calc R U
C29 C 0.7274(14) 0.9281(9) 0.2266(6) 0.080(5) Uani 1 1 d . .
H29 H 0.7454 0.9039 0.1901 0.096 Uiso 1 1 calc R U
C30 C 0.7838(11) 0.9096(8) 0.2926(7) 0.069(4) Uani 1 1 d . .
H30 H 0.8385 0.8741 0.3001 0.083 Uiso 1 1 calc R U
C31 C 0.9559(7) 0.9503(5) 0.4322(6) 0.043(2) Uani 1 1 d . .
C32 C 0.9756(9) 1.0056(7) 0.3880(7) 0.058(3) Uani 1 1 d . .
H32 H 0.9229 1.0277 0.3543 0.070 Uiso 1 1 calc R U
C33 C 1.0738(12) 1.0295(10) 0.3928(9) 0.082(5) Uani 1 1 d . .
H33 H 1.0889 1.0653 0.3614 0.099 Uiso 1 1 calc R U
C34 C 1.1473(10) 0.9990(8) 0.4445(11) 0.085(6) Uani 1 1 d . .
H34 H 1.2139 1.0139 0.4483 0.101 Uiso 1 1 calc R U
C35 C 1.1266(9) 0.9472(9) 0.4911(11) 0.092(6) Uani 1 1 d . .
H35 H 1.1776 0.9301 0.5283 0.110 Uiso 1 1 calc R U
C36 C 1.0294(8) 0.9207(6) 0.4826(8) 0.066(4) Uani 1 1 d . .
H36 H 1.0149 0.8819 0.5120 0.079 Uiso 1 1 calc R U
C37 C 0.7920(6) 1.0032(4) 0.4810(4) 0.0251(14) Uani 1 1 d . .
C38 C 0.8469(6) 1.0728(5) 0.4970(4) 0.0308(17) Uani 1 1 d . .
H38 H 0.9064 1.0794 0.4837 0.037 Uiso 1 1 calc R U
C39 C 0.8142(8) 1.1336(6) 0.5329(5) 0.044(2) Uani 1 1 d . .
H39 H 0.8506 1.1819 0.5429 0.053 Uiso 1 1 calc R U
C40 C 0.7303(8) 1.1228(6) 0.5531(5) 0.044(2) Uani 1 1 d . .
H40 H 0.7098 1.1630 0.5789 0.053 Uiso 1 1 calc R U
C41 C 0.6756(7) 1.0561(6) 0.5371(4) 0.038(2) Uani 1 1 d . .
H41 H 0.6163 1.0507 0.5508 0.045 Uiso 1 1 calc R U
C42 C 0.7049(6) 0.9943(5) 0.5006(4) 0.0304(16) Uani 1 1 d . .
H42 H 0.6660 0.9473 0.4896 0.036 Uiso 1 1 calc R U
C43 C 0.4963(6) 0.8762(5) 0.5527(4) 0.0279(16) Uani 1 1 d . .
C44 C 0.4553(6) 0.9453(5) 0.5218(4) 0.0345(18) Uani 1 1 d . .
H44 H 0.4619 0.9578 0.4786 0.041 Uiso 1 1 calc R U
C45 C 0.4044(8) 0.9969(6) 0.5532(5) 0.046(2) Uani 1 1 d . .
H45 H 0.3791 1.0458 0.5325 0.055 Uiso 1 1 calc R U
C46 C 0.3904(9) 0.9762(7) 0.6161(5) 0.051(3) Uani 1 1 d . .
H46 H 0.3543 1.0099 0.6380 0.061 Uiso 1 1 calc R U
C47 C 0.4299(9) 0.9074(6) 0.6437(5) 0.047(2) Uani 1 1 d . .
H47 H 0.4215 0.8933 0.6861 0.056 Uiso 1 1 calc R U
C48 C 0.4811(7) 0.8571(5) 0.6142(4) 0.0366(19) Uani 1 1 d . .
H48 H 0.5067 0.8086 0.6356 0.044 Uiso 1 1 calc R U
C49 C 0.4037(6) 0.5290(5) 0.5604(4) 0.0288(16) Uani 1 1 d . .
C50 C 0.3350(7) 0.5537(6) 0.5010(5) 0.043(2) Uani 1 1 d . .
H50 H 0.3551 0.5864 0.4696 0.051 Uiso 1 1 calc R U
C51 C 0.2384(8) 0.5292(7) 0.4899(6) 0.052(3) Uani 1 1 d . .
H51 H 0.1922 0.5433 0.4493 0.063 Uiso 1 1 calc R U
C52 C 0.2069(7) 0.4843(6) 0.5366(6) 0.048(2) Uani 1 1 d . .
H52 H 0.1401 0.4674 0.5282 0.058 Uiso 1 1 calc R U
C53 C 0.2737(8) 0.4648(6) 0.5947(6) 0.050(3) Uani 1 1 d . .
H53 H 0.2517 0.4360 0.6275 0.060 Uiso 1 1 calc R U
C54 C 0.3703(7) 0.4852(5) 0.6074(5) 0.0376(19) Uani 1 1 d . .
H54 H 0.4152 0.4698 0.6481 0.045 Uiso 1 1 calc R U
C55 C 0.5880(6) 0.5509(5) 0.6622(4) 0.0302(16) Uani 1 1 d . .
C56 C 0.6276(8) 0.4796(6) 0.6922(5) 0.046(2) Uani 1 1 d . .
H56 H 0.6255 0.4327 0.6662 0.055 Uiso 1 1 calc R U
C57 C 0.6702(8) 0.4779(7) 0.7605(6) 0.055(3) Uani 1 1 d . .
H57 H 0.6999 0.4299 0.7805 0.066 Uiso 1 1 calc R U
C58 C 0.6705(8) 0.5442(7) 0.8000(5) 0.051(2) Uani 1 1 d . .
H58 H 0.6988 0.5420 0.8468 0.061 Uiso 1 1 calc R U
C59 C 0.6282(9) 0.6142(6) 0.7695(5) 0.050(2) Uani 1 1 d . .
H59 H 0.6266 0.6605 0.7955 0.060 Uiso 1 1 calc R U
C60 C 0.5886(8) 0.6162(5) 0.7017(5) 0.040(2) Uani 1 1 d . .
H60 H 0.5606 0.6647 0.6816 0.048 Uiso 1 1 calc R U
C61 C 0.5879(7) 0.4790(5) 0.5344(5) 0.0356(18) Uani 1 1 d . .
C62 C 0.6883(8) 0.4648(7) 0.5547(6) 0.053(3) Uani 1 1 d . .
H62 H 0.7298 0.4965 0.5885 0.064 Uiso 1 1 calc R U
C63 C 0.7282(9) 0.4019(7) 0.5241(7) 0.063(3) Uani 1 1 d . .
H63 H 0.7965 0.3894 0.5391 0.076 Uiso 1 1 calc R U
C64 C 0.6693(10) 0.3594(6) 0.4735(7) 0.058(3) Uani 1 1 d . .
H64 H 0.6976 0.3182 0.4531 0.069 Uiso 1 1 calc R U
C65 C 0.5703(10) 0.3743(6) 0.4512(5) 0.056(3) Uani 1 1 d . .
H65 H 0.5307 0.3450 0.4149 0.068 Uiso 1 1 calc R U
C66 C 0.5281(8) 0.4339(6) 0.4830(5) 0.042(2) Uani 1 1 d . .
H66 H 0.4589 0.4434 0.4694 0.050 Uiso 1 1 calc R U
C67 C 0.8471(7) 0.7789(5) 0.7528(5) 0.0371(19) Uani 1 1 d . .
C68 C 0.7595(9) 0.8046(7) 0.7641(7) 0.061(3) Uani 1 1 d . .
H68 H 0.7067 0.8245 0.7294 0.073 Uiso 1 1 calc R U
C69 C 0.7534(11) 0.7991(9) 0.8325(9) 0.079(5) Uani 1 1 d . .
H69 H 0.6935 0.8138 0.8427 0.094 Uiso 1 1 calc R U
C70 C 0.8286(10) 0.7743(7) 0.8815(6) 0.061(3) Uani 1 1 d . .
H70 H 0.8211 0.7722 0.9256 0.073 Uiso 1 1 calc R U
C71 C 0.9165(11) 0.7516(8) 0.8700(6) 0.064(3) Uani 1 1 d . .
H71 H 0.9701 0.7343 0.9055 0.077 Uiso 1 1 calc R U
C72 C 0.9251(10) 0.7546(8) 0.8042(5) 0.059(3) Uani 1 1 d . .
H72 H 0.9856 0.7397 0.7950 0.071 Uiso 1 1 calc R U
C73 C 0.9525(7) 0.8572(6) 0.6692(4) 0.040(2) Uani 1 1 d . .
C74 C 1.0511(8) 0.8471(7) 0.6980(5) 0.052(3) Uani 1 1 d . .
H74 H 1.0755 0.7959 0.7139 0.062 Uiso 1 1 calc R U
C75 C 1.1162(9) 0.9109(8) 0.7044(6) 0.061(3) Uani 1 1 d . .
H75 H 1.1848 0.9033 0.7238 0.073 Uiso 1 1 calc R U
C76 C 1.0797(11) 0.9871(9) 0.6818(6) 0.077(5) Uani 1 1 d . .
H76 H 1.1233 1.0315 0.6885 0.092 Uiso 1 1 calc R U
C77 C 0.9840(11) 0.9974(9) 0.6510(7) 0.093(6) Uani 1 1 d . .
H77 H 0.9608 1.0480 0.6331 0.112 Uiso 1 1 calc R U
C78 C 0.9178(11) 0.9331(8) 0.6453(7) 0.081(5) Uani 1 1 d . .
H78 H 0.8494 0.9410 0.6251 0.097 Uiso 1 1 calc R U
C79 C 0.9158(7) 0.6824(6) 0.6607(4) 0.0308(18) Uani 1 1 d . .
C80 C 0.9888(7) 0.6750(6) 0.6252(5) 0.038(2) Uani 1 1 d . .
H80 H 1.0104 0.7205 0.6056 0.046 Uiso 1 1 calc R U
C81 C 1.0280(7) 0.6012(7) 0.6196(5) 0.051(2) Uani 1 1 d . .
H81 H 1.0775 0.5960 0.5961 0.061 Uiso 1 1 calc R U
C82 C 0.9965(8) 0.5331(6) 0.6477(5) 0.048(2) Uani 1 1 d . .
H82 H 1.0258 0.4826 0.6447 0.057 Uiso 1 1 calc R U
C83 C 0.9211(9) 0.5409(6) 0.6803(5) 0.050(2) Uani 1 1 d . .
H83 H 0.8962 0.4953 0.6978 0.060 Uiso 1 1 calc R U
C84 C 0.8832(8) 0.6163(6) 0.6866(5) 0.043(2) Uani 1 1 d . .
H84 H 0.8332 0.6218 0.7097 0.051 Uiso 1 1 calc R U
C85 C 0.1086(14) 0.7100(10) 0.4586(7) 0.093(6) Uani 1 1 d . .
H85A H 0.1268 0.7052 0.4163 0.111 Uiso 1 1 calc R U
H85B H 0.0575 0.7510 0.4546 0.111 Uiso 1 1 calc R U
H85C H 0.0831 0.6586 0.4696 0.111 Uiso 1 1 calc R U
C86 C 0.1986(9) 0.7332(7) 0.5133(6) 0.055(3) Uani 1 1 d . .
C87 C 0.2485(10) 0.7504(10) 0.6309(7) 0.076(4) Uani 1 1 d . .
H87A H 0.2874 0.7968 0.6227 0.091 Uiso 1 1 calc R U
H87B H 0.2131 0.7658 0.6645 0.091 Uiso 1 1 calc R U
C88 C 0.3109(12) 0.6857(10) 0.6538(10) 0.098(6) Uani 1 1 d . .
H88A H 0.2741 0.6439 0.6702 0.118 Uiso 1 1 calc R U
H88B H 0.3667 0.7033 0.6901 0.118 Uiso 1 1 calc R U
H88C H 0.3356 0.6644 0.6173 0.118 Uiso 1 1 calc R U
C89 C 0.1469(13) 0.2014(17) 0.5952(15) 0.145(13) Uani 1 1 d . .
C90 C 0.0293(10) 0.2149(9) 0.7673(8) 0.074(4) Uani 1 1 d . .
C91 C 0.4590(9) 0.1405(7) 0.4035(5) 0.054(3) Uani 1 1 d . .
C92 C 0.2421(10) 0.3112(10) 0.4169(7) 0.072(4) Uani 1 1 d . .

loop_
_atom_site_aniso_label
_atom_site_aniso_U_11
_atom_site_aniso_U_22
_atom_site_aniso_U_33
_atom_site_aniso_U_23
_atom_site_aniso_U_13
_atom_site_aniso_U_12
Au1 0.02106(16) 0.02299(16) 0.02547(15) 0.00070(11) 0.00155(12) -0.00085(11)
Au2 0.02098(16) 0.01974(15) 0.0489(2) -0.00077(12) 0.00400(14) -0.00030(11)
Au3 0.02577(17) 0.02272(16) 0.03016(17) -0.00038(11) 0.00308(13) -0.00375(11)
Au4 0.02589(18) 0.02631(18) 0.03725(18) 0.00125(12) -0.00142(14) -0.00350(12)
S1 0.0246(9) 0.0223(8) 0.0255(8) 0.0008(7) 0.0018(7) 0.0001(7)
S2 0.0264(9) 0.0249(9) 0.0284(9) 0.0039(7) 0.0036(7) -0.0005(7)
S3 0.084(2) 0.0470(14) 0.0384(12) -0.0032(10) 0.0030(12) -0.0256(14)
S4 0.0639(18) 0.0638(18) 0.0454(14) -0.0095(12) 0.0031(12) 0.0108(15)
S5 0.0311(11) 0.0379(11) 0.0409(11) 0.0046(8) 0.0069(9) 0.0024(8)
S6 0.0340(11) 0.0422(12) 0.0500(12) -0.0050(10) 0.0094(9) -0.0052(9)
P1 0.0214(9) 0.0228(9) 0.0253(9) -0.0002(7) 0.0028(7) -0.0013(7)
P2 0.0257(10) 0.0209(9) 0.0492(12) -0.0026(8) 0.0159(9) -0.0012(7)
P3 0.0245(9) 0.0202(9) 0.0341(10) -0.0027(7) 0.0063(8) -0.0036(7)
P4 0.0261(10) 0.0325(11) 0.0318(10) 0.0025(8) 0.0013(8) -0.0048(8)
F1 0.188(15) 0.065(7) 0.40(3) -0.063(11) 0.211(19) -0.043(8)
F2 0.098(8) 0.236(17) 0.194(14) 0.152(14) 0.061(9) 0.048(10)
F3 0.081(7) 0.179(13) 0.258(18) 0.121(13) 0.094(10) 0.020(8)
F4 0.145(10) 0.072(6) 0.192(12) 0.058(7) 0.110(9) 0.051(6)
F5 0.092(6) 0.096(6) 0.058(4) 0.012(4) 0.008(4) -0.026(5)
F6 0.074(6) 0.288(19) 0.121(8) 0.111(10) -0.038(6) -0.106(9)
F10 0.089(7) 0.34(2) 0.042(4) -0.036(8) 0.013(4) -0.046(10)
F11 0.065(6) 0.270(18) 0.129(9) -0.121(11) 0.054(6) -0.042(8)
F12 0.094(7) 0.137(9) 0.151(9) -0.108(8) 0.052(7) -0.050(7)
O1 0.098(8) 0.075(6) 0.098(7) 0.021(5) 0.065(6) 0.004(6)
O2 0.065(6) 0.132(9) 0.048(4) -0.021(5) 0.023(4) -0.051(6)
O3 0.159(13) 0.110(10) 0.053(6) 0.004(6) 0.010(7) 0.064(9)
O4 0.207(15) 0.128(10) 0.066(6) -0.026(6) 0.047(8) -0.132(11)
O5 0.034(4) 0.186(13) 0.072(6) -0.047(7) 0.004(4) -0.007(6)
O6 0.234(17) 0.059(6) 0.062(6) -0.009(5) 0.063(8) 0.020(8)
O7 0.056(4) 0.050(4) 0.042(4) -0.010(3) 0.006(3) 0.002(3)
O8 0.040(4) 0.066(5) 0.098(7) -0.006(5) 0.023(4) -0.005(4)
O9 0.052(5) 0.063(5) 0.062(5) 0.014(4) 0.011(4) -0.030(4)
O10 0.035(4) 0.039(4) 0.117(8) 0.005(4) -0.004(4) -0.004(3)
N1 0.046(5) 0.077(7) 0.070(6) -0.035(5) 0.012(5) -0.023(5)
N2 0.044(5) 0.036(4) 0.051(4) 0.001(3) 0.015(4) -0.002(3)
C1 0.024(4) 0.024(4) 0.027(4) 0.000(3) -0.001(3) -0.003(3)
C2 0.036(5) 0.033(4) 0.031(4) 0.005(3) 0.006(3) 0.001(4)
C3 0.038(5) 0.031(4) 0.055(6) -0.005(4) 0.004(4) 0.013(4)
C4 0.035(5) 0.067(7) 0.048(6) -0.021(5) 0.009(4) 0.001(5)
C5 0.052(6) 0.056(6) 0.041(5) -0.007(4) 0.021(5) -0.005(5)
C6 0.042(5) 0.039(5) 0.032(4) 0.006(3) 0.010(4) -0.007(4)
C7 0.035(4) 0.023(4) 0.023(3) 0.002(3) 0.006(3) -0.003(3)
C8 0.038(5) 0.056(6) 0.031(4) 0.002(4) 0.004(4) -0.006(4)
C9 0.057(7) 0.060(6) 0.030(4) 0.001(4) 0.002(4) -0.011(5)
C10 0.064(6) 0.045(5) 0.032(4) 0.004(4) 0.025(4) -0.004(5)
C11 0.042(5) 0.062(7) 0.043(5) 0.013(5) 0.019(4) -0.007(5)
C12 0.034(5) 0.046(5) 0.041(5) 0.006(4) 0.003(4) -0.003(4)
C13 0.019(4) 0.028(4) 0.033(4) -0.002(3) 0.001(3) 0.007(3)
C14 0.056(6) 0.027(4) 0.037(4) 0.003(3) 0.018(4) 0.008(4)
C15 0.078(8) 0.025(4) 0.045(5) 0.009(4) 0.020(5) 0.015(5)
C16 0.041(5) 0.032(4) 0.050(5) -0.010(4) 0.005(4) 0.010(4)
C17 0.030(4) 0.035(4) 0.053(5) -0.004(4) 0.010(4) 0.001(4)
C18 0.024(4) 0.034(4) 0.039(5) 0.001(3) 0.009(3) -0.001(3)
C19 0.029(4) 0.023(4) 0.030(4) 0.003(3) 0.003(3) -0.006(3)
C20 0.025(4) 0.030(5) 0.080(7) 0.005(4) 0.000(4) 0.000(4)
C21 0.053(6) 0.022(4) 0.106(10) 0.008(5) 0.004(6) -0.001(4)
C22 0.048(6) 0.029(5) 0.091(9) 0.011(5) -0.009(6) -0.016(5)
C23 0.031(5) 0.037(5) 0.049(5) 0.002(4) 0.000(4) -0.005(4)
C24 0.030(4) 0.024(4) 0.039(4) 0.000(3) 0.001(3) 0.001(3)
C25 0.039(5) 0.026(4) 0.048(5) -0.012(3) 0.021(4) -0.009(3)
C26 0.054(6) 0.102(10) 0.036(5) -0.014(5) 0.013(5) 0.019(6)
C27 0.072(9) 0.128(14) 0.038(6) 0.001(7) 0.015(6) 0.022(9)
C28 0.068(8) 0.081(9) 0.039(5) -0.023(5) 0.016(5) -0.017(7)
C29 0.138(14) 0.072(9) 0.038(6) -0.023(6) 0.036(7) -0.024(9)
C30 0.090(10) 0.064(8) 0.062(7) -0.011(6) 0.037(7) 0.024(7)
C31 0.030(4) 0.029(4) 0.077(7) -0.012(4) 0.027(4) -0.004(3)
C32 0.047(6) 0.050(6) 0.092(9) -0.018(6) 0.044(6) -0.024(5)
C33 0.066(9) 0.080(10) 0.121(12) -0.030(9) 0.062(9) -0.045(8)
C34 0.046(7) 0.054(7) 0.172(17) -0.047(9) 0.060(10) -0.025(6)
C35 0.024(5) 0.068(9) 0.182(17) -0.039(10) 0.025(8) 0.000(5)
C36 0.031(5) 0.027(5) 0.140(12) -0.006(6) 0.023(6) -0.001(4)
C37 0.025(4) 0.023(3) 0.026(3) 0.001(3) 0.005(3) -0.003(3)
C38 0.029(4) 0.030(4) 0.033(4) -0.007(3) 0.006(3) -0.009(3)
C39 0.045(5) 0.043(5) 0.041(5) -0.012(4) 0.007(4) -0.010(4)
C40 0.051(6) 0.049(5) 0.035(5) -0.016(4) 0.014(4) -0.003(4)
C41 0.037(4) 0.054(6) 0.025(4) 0.001(4) 0.012(3) 0.014(4)
C42 0.030(4) 0.027(4) 0.036(4) 0.005(3) 0.014(3) 0.003(3)
C43 0.027(4) 0.029(4) 0.026(4) -0.004(3) 0.003(3) -0.003(3)
C44 0.031(4) 0.042(5) 0.031(4) 0.008(3) 0.011(3) 0.004(4)
C45 0.048(6) 0.047(5) 0.042(5) 0.003(4) 0.009(4) 0.012(4)
C46 0.052(6) 0.057(6) 0.052(6) -0.016(5) 0.026(5) -0.006(5)
C47 0.065(7) 0.048(6) 0.031(5) -0.009(4) 0.020(5) -0.016(5)
C48 0.050(5) 0.028(4) 0.031(4) -0.001(3) 0.010(4) -0.012(4)
C49 0.020(4) 0.023(4) 0.044(4) -0.010(3) 0.010(3) -0.003(3)
C50 0.028(4) 0.050(6) 0.045(5) -0.009(4) -0.001(4) 0.003(4)
C51 0.032(5) 0.052(6) 0.067(7) -0.006(5) 0.002(4) 0.002(4)
C52 0.028(5) 0.044(5) 0.076(7) -0.015(5) 0.018(5) -0.007(4)
C53 0.042(6) 0.046(5) 0.068(7) -0.017(5) 0.027(5) -0.017(4)
C54 0.040(5) 0.033(4) 0.040(5) -0.001(3) 0.012(4) -0.006(4)
C55 0.024(4) 0.030(4) 0.035(4) -0.001(3) 0.005(3) -0.010(3)
C56 0.048(6) 0.030(4) 0.054(5) -0.001(4) 0.000(4) 0.007(4)
C57 0.054(6) 0.045(6) 0.055(6) 0.006(5) -0.007(5) 0.012(5)
C58 0.049(6) 0.056(6) 0.038(5) 0.002(4) -0.007(4) -0.010(5)
C59 0.062(7) 0.042(5) 0.042(5) -0.007(4) 0.007(5) 0.001(5)
C60 0.053(6) 0.029(4) 0.036(4) 0.000(3) 0.008(4) 0.002(4)
C61 0.036(5) 0.029(4) 0.047(5) -0.001(3) 0.020(4) -0.005(3)
C62 0.041(5) 0.044(5) 0.081(7) -0.003(5) 0.029(5) 0.002(4)
C63 0.051(6) 0.045(6) 0.108(10) 0.003(6) 0.047(7) 0.010(5)
C64 0.073(8) 0.031(5) 0.081(8) -0.006(5) 0.042(7) 0.008(5)
C65 0.086(9) 0.041(5) 0.049(6) -0.013(4) 0.030(6) 0.002(5)
C66 0.048(5) 0.038(5) 0.041(5) -0.010(4) 0.016(4) -0.003(4)
C67 0.037(5) 0.034(4) 0.043(5) -0.008(4) 0.014(4) -0.012(4)
C68 0.050(7) 0.058(7) 0.079(8) -0.025(6) 0.024(6) -0.004(5)
C69 0.056(8) 0.088(10) 0.107(12) -0.050(9) 0.050(8) -0.021(7)
C70 0.076(9) 0.059(7) 0.055(6) -0.026(5) 0.031(6) -0.036(6)
C71 0.090(10) 0.069(8) 0.040(5) 0.006(5) 0.027(6) -0.006(7)
C72 0.065(7) 0.088(9) 0.029(5) 0.002(5) 0.018(5) 0.009(6)
C73 0.037(5) 0.044(5) 0.031(4) 0.007(4) -0.004(3) -0.018(4)
C74 0.043(6) 0.056(6) 0.048(5) 0.009(5) -0.002(4) -0.014(5)
C75 0.048(6) 0.075(8) 0.051(6) 0.003(5) -0.003(5) -0.033(6)
C76 0.075(9) 0.079(9) 0.059(7) 0.027(6) -0.015(6) -0.044(7)
C77 0.090(10) 0.069(8) 0.081(9) 0.046(7) -0.050(8) -0.042(8)
C78 0.073(9) 0.052(7) 0.081(9) 0.024(6) -0.048(7) -0.024(6)
C79 0.022(4) 0.042(5) 0.024(4) 0.000(3) -0.001(3) 0.004(3)
C80 0.032(5) 0.048(5) 0.035(4) -0.005(4) 0.010(4) -0.007(4)
C81 0.031(5) 0.071(7) 0.050(5) -0.010(5) 0.009(4) 0.006(5)
C82 0.043(5) 0.046(6) 0.046(5) -0.006(4) -0.001(4) 0.010(4)
C83 0.061(7) 0.040(5) 0.046(5) 0.007(4) 0.009(5) 0.011(5)
C84 0.050(6) 0.040(5) 0.040(5) 0.012(4) 0.015(4) 0.005(4)
C85 0.115(13) 0.090(10) 0.052(8) -0.019(7) -0.018(8) 0.038(10)
C86 0.065(7) 0.047(6) 0.056(6) 0.003(5) 0.021(5) 0.007(5)
C87 0.062(8) 0.100(11) 0.065(8) -0.020(8) 0.015(6) -0.009(8)
C88 0.063(9) 0.087(11) 0.131(14) -0.071(11) -0.001(9) 0.005(8)
C89 0.048(9) 0.18(2) 0.22(3) 0.15(2) 0.066(13) 0.030(11)
C90 0.049(7) 0.078(9) 0.084(9) 0.029(7) -0.001(6) -0.024(7)
C91 0.056(6) 0.053(6) 0.042(5) -0.003(4) -0.003(5) 0.020(5)
C92 0.049(7) 0.106(12) 0.058(7) -0.026(7) 0.007(6) -0.018(7)

loop_
_atom_type_symbol
_atom_type_description
_atom_type_scat_dispersion_real
_atom_type_scat_dispersion_imag
_atom_type_scat_source
C C 0.0033 0.0016
;
International Tables for Crystallography
(Vol. C, Tables 4.2.6.8 and 6.1.1.4)
;
H H 0.0000 0.0000
;
International Tables for Crystallography
(Vol. C, Table 6.1.1.4)
;
Au Au -2.0133 8.8022
;
International Tables for Crystallography
(Vol. C, Tables 4.2.6.8 and 6.1.1.4)
;
F F 0.0171 0.0103
;
International Tables for Crystallography
(Vol. C, Tables 4.2.6.8 and 6.1.1.4)
;
N N 0.0061 0.0033
;
International Tables for Crystallography
(Vol. C, Tables 4.2.6.8 and 6.1.1.4)
;
O O 0.0106 0.0060
;
International Tables for Crystallography
(Vol. C, Tables 4.2.6.8 and 6.1.1.4)
;
P P 0.1023 0.0942
;
International Tables for Crystallography
(Vol. C, Tables 4.2.6.8 and 6.1.1.4)
;
S S 0.1246 0.1234
;
International Tables for Crystallography
(Vol. C, Tables 4.2.6.8 and 6.1.1.4)
;

loop_
_geom_angle_atom_site_label_1
_geom_angle_atom_site_label_2
_geom_angle_atom_site_label_3
_geom_angle
P1 Au1 S1 175.50(7)
P1 Au1 Au2 130.21(5)
S1 Au1 Au2 47.99(5)
P1 Au1 Au3 102.78(5)
S1 Au1 Au3 81.69(5)
Au2 Au1 Au3 95.452(12)
P2 Au2 S1 174.67(8)
P2 Au2 Au1 128.85(6)
S1 Au2 Au1 47.93(5)
P2 Au2 Au4 109.93(6)
S1 Au2 Au4 74.63(5)
Au1 Au2 Au4 83.113(11)
P3 Au3 S2 174.37(7)
P3 Au3 Au4 127.22(5)
S2 Au3 Au4 49.42(5)
P3 Au3 Au1 112.25(5)
S2 Au3 Au1 72.70(5)
Au4 Au3 Au1 83.679(12)
P4 Au4 S2 177.53(8)
P4 Au4 Au3 129.13(6)
S2 Au4 Au3 48.80(5)
P4 Au4 Au2 98.27(6)
S2 Au4 Au2 83.61(5)
Au3 Au4 Au2 97.695(12)
C1 S1 Au1 103.6(2)
C1 S1 Au2 106.8(3)
Au1 S1 Au2 84.08(6)
C43 S2 Au3 108.1(3)
C43 S2 Au4 102.7(3)
Au3 S2 Au4 81.78(6)
O3 S3 O4 119.1(9)
O3 S3 N1 111.0(8)
O4 S3 N1 116.5(6)
O3 S3 C89 104.8(10)
O4 S3 C89 104.8(13)
N1 S3 C89 97.3(7)
O6 S4 O5 119.4(9)
O6 S4 N1 115.0(7)
O5 S4 N1 108.3(6)
O6 S4 C90 104.4(8)
O5 S4 C90 101.8(7)
N1 S4 C90 106.3(8)
O8 S5 O7 116.9(5)
O8 S5 N2 110.7(5)
O7 S5 N2 115.5(5)
O8 S5 C91 103.3(6)
O7 S5 C91 103.0(5)
N2 S5 C91 105.6(5)
O10 S6 O9 116.7(5)
O10 S6 N2 112.5(5)
O9 S6 N2 115.9(5)
O10 S6 C92 102.7(7)
O9 S6 C92 107.4(7)
N2 S6 C92 98.8(6)
C19 P1 C7 105.5(4)
C19 P1 C13 106.5(4)
C7 P1 C13 105.0(4)
C19 P1 Au1 113.4(3)
C7 P1 Au1 110.6(3)
C13 P1 Au1 115.0(3)
C25 P2 C37 105.2(4)
C25 P2 C31 106.4(5)
C37 P2 C31 104.6(4)
C25 P2 Au2 110.6(3)
C37 P2 Au2 115.1(3)
C31 P2 Au2 114.2(3)
C49 P3 C55 106.8(4)
C49 P3 C61 105.9(4)
C55 P3 C61 107.1(4)
C49 P3 Au3 111.3(3)
C55 P3 Au3 110.0(3)
C61 P3 Au3 115.2(3)
C73 P4 C79 109.9(5)
C73 P4 C67 104.6(4)
C79 P4 C67 103.1(4)
C73 P4 Au4 113.3(3)
C79 P4 Au4 111.9(3)
C67 P4 Au4 113.4(3)
C86 O2 C87 121.7(10)
S3 N1 S4 126.1(7)
S5 N2 S6 125.0(5)
C6 C1 C2 119.1(8)
C6 C1 S1 124.3(7)
C2 C1 S1 116.5(6)
C3 C2 C1 120.0(8)
C3 C2 H2 120.0
C1 C2 H2 120.0
C4 C3 C2 119.8(9)
C4 C3 H3 120.1
C2 C3 H3 120.1
C3 C4 C5 122.3(10)
C3 C4 H4 118.8
C5 C4 H4 118.8
C4 C5 C6 118.8(10)
C4 C5 H5 120.6
C6 C5 H5 120.6
C1 C6 C5 119.9(9)
C1 C6 H6 120.1
C5 C6 H6 120.1
C12 C7 C8 119.6(8)
C12 C7 P1 120.6(6)
C8 C7 P1 119.8(7)
C9 C8 C7 119.0(9)
C9 C8 H8 120.5
C7 C8 H8 120.5
C10 C9 C8 121.1(9)
C10 C9 H9 119.5
C8 C9 H9 119.5
C11 C10 C9 119.4(8)
C11 C10 H10 120.3
C9 C10 H10 120.3
C10 C11 C12 120.8(9)
C10 C11 H11 119.6
C12 C11 H11 119.6
C7 C12 C11 120.0(9)
C7 C12 H12 120.0
C11 C12 H12 120.0
C18 C13 C14 120.3(8)
C18 C13 P1 120.9(7)
C14 C13 P1 118.8(7)
C13 C14 C15 119.3(9)
C13 C14 H14 120.3
C15 C14 H14 120.3
C14 C15 C16 119.1(8)
C14 C15 H15 120.5
C16 C15 H15 120.5
C17 C16 C15 121.1(8)
C17 C16 H16 119.5
C15 C16 H16 119.5
C16 C17 C18 119.3(9)
C16 C17 H17 120.4
C18 C17 H17 120.4
C13 C18 C17 120.9(8)
C13 C18 H18 119.5
C17 C18 H18 119.5
C24 C19 C20 117.9(7)
C24 C19 P1 123.5(6)
C20 C19 P1 118.4(6)
C21 C20 C19 120.2(9)
C21 C20 H20 119.9
C19 C20 H20 119.9
C20 C21 C22 120.1(10)
C20 C21 H21 119.9
C22 C21 H21 119.9
C23 C22 C21 120.2(9)
C23 C22 H22 119.9
C21 C22 H22 119.9
C22 C23 C24 119.3(9)
C22 C23 H23 120.3
C24 C23 H23 120.3
C19 C24 C23 122.1(8)
C19 C24 H24 119.0
C23 C24 H24 119.0
C26 C25 C30 118.9(10)
C26 C25 P2 121.9(7)
C30 C25 P2 119.1(9)
C25 C26 C27 120.6(10)
C25 C26 H26 119.7
C27 C26 H26 119.7
C28 C27 C26 122.8(14)
C28 C27 H27 118.6
C26 C27 H27 118.6
C29 C28 C27 117.0(12)
C29 C28 H28 121.5
C27 C28 H28 121.5
C28 C29 C30 122.6(11)
C28 C29 H29 118.7
C30 C29 H29 118.7
C25 C30 C29 117.9(12)
C25 C30 H30 121.0
C29 C30 H30 121.0
C36 C31 C32 121.0(10)
C36 C31 P2 118.6(9)
C32 C31 P2 119.9(9)
C31 C32 C33 120.1(14)
C31 C32 H32 119.9
C33 C32 H32 119.9
C34 C33 C32 117.8(14)
C34 C33 H33 121.1
C32 C33 H33 121.1
C33 C34 C35 121.9(12)
C33 C34 H34 119.0
C35 C34 H34 119.0
C34 C35 C36 118.9(16)
C34 C35 H35 120.6
C36 C35 H35 120.6
C31 C36 C35 120.1(14)
C31 C36 H36 120.0
C35 C36 H36 120.0
C38 C37 C42 119.5(7)
C38 C37 P2 120.9(6)
C42 C37 P2 119.5(6)
C37 C38 C39 120.0(8)
C37 C38 H38 120.0
C39 C38 H38 120.0
C40 C39 C38 119.6(9)
C40 C39 H39 120.2
C38 C39 H39 120.2
C41 C40 C39 121.1(9)
C41 C40 H40 119.4
C39 C40 H40 119.4
C40 C41 C42 121.1(8)
C40 C41 H41 119.4
C42 C41 H41 119.4
C37 C42 C41 118.7(8)
C37 C42 H42 120.7
C41 C42 H42 120.7
C44 C43 C48 118.7(8)
C44 C43 S2 117.1(6)
C48 C43 S2 124.2(7)
C43 C44 C45 120.6(8)
C43 C44 H44 119.7
C45 C44 H44 119.7
C44 C45 C46 119.6(9)
C44 C45 H45 120.2
C46 C45 H45 120.2
C47 C46 C45 117.7(10)
C47 C46 H46 121.2
C45 C46 H46 121.2
C46 C47 C48 123.4(9)
C46 C47 H47 118.3
C48 C47 H47 118.3
C47 C48 C43 120.0(9)
C47 C48 H48 120.0
C43 C48 H48 120.0
C54 C49 C50 119.2(8)
C54 C49 P3 122.1(7)
C50 C49 P3 118.7(7)
C51 C50 C49 118.5(10)
C51 C50 H50 120.8
C49 C50 H50 120.8
C50 C51 C52 121.4(10)
C50 C51 H51 119.3
C52 C51 H51 119.3
C53 C52 C51 118.7(9)
C53 C52 H52 120.6
C51 C52 H52 120.6
C54 C53 C52 122.3(10)
C54 C53 H53 118.9
C52 C53 H53 118.9
C53 C54 C49 119.8(9)
C53 C54 H54 120.1
C49 C54 H54 120.1
C60 C55 C56 118.6(8)
C60 C55 P3 120.1(7)
C56 C55 P3 121.2(7)
C57 C56 C55 119.3(9)
C57 C56 H56 120.4
C55 C56 H56 120.4
C58 C57 C56 121.7(10)
C58 C57 H57 119.1
C56 C57 H57 119.1
C57 C58 C59 118.1(9)
C57 C58 H58 121.0
C59 C58 H58 121.0
C60 C59 C58 120.0(10)
C60 C59 H59 120.0
C58 C59 H59 120.0
C55 C60 C59 122.2(9)
C55 C60 H60 118.9
C59 C60 H60 118.9
C62 C61 C66 120.1(9)
C62 C61 P3 120.7(8)
C66 C61 P3 119.3(7)
C61 C62 C63 118.7(11)
C61 C62 H62 120.6
C63 C62 H62 120.6
C64 C63 C62 120.4(11)
C64 C63 H63 119.8
C62 C63 H63 119.8
C63 C64 C65 121.8(9)
C63 C64 H64 119.1
C65 C64 H64 119.1
C64 C65 C66 118.9(10)
C64 C65 H65 120.5
C66 C65 H65 120.5
C61 C66 C65 120.0(10)
C61 C66 H66 120.0
C65 C66 H66 120.0
C68 C67 C72 121.6(10)
C68 C67 P4 119.5(9)
C72 C67 P4 118.9(8)
C67 C68 C69 115.4(13)
C67 C68 H68 122.3
C69 C68 H68 122.3
C70 C69 C68 122.3(12)
C70 C69 H69 118.8
C68 C69 H69 118.8
C69 C70 C71 121.7(12)
C69 C70 H70 119.1
C71 C70 H70 119.1
C70 C71 C72 117.8(13)
C70 C71 H71 121.1
C72 C71 H71 121.1
C67 C72 C71 121.0(12)
C67 C72 H72 119.5
C71 C72 H72 119.5
C74 C73 C78 119.0(9)
C74 C73 P4 122.9(8)
C78 C73 P4 117.8(8)
C73 C74 C75 120.7(11)
C73 C74 H74 119.7
C75 C74 H74 119.7
C74 C75 C76 119.5(11)
C74 C75 H75 120.2
C76 C75 H75 120.2
C77 C76 C75 120.6(11)
C77 C76 H76 119.7
C75 C76 H76 119.7
C76 C77 C78 119.9(12)
C76 C77 H77 120.0
C78 C77 H77 120.0
C73 C78 C77 120.2(12)
C73 C78 H78 119.9
C77 C78 H78 119.9
C84 C79 C80 119.8(9)
C84 C79 P4 120.5(7)
C80 C79 P4 119.6(8)
C81 C80 C79 119.0(10)
C81 C80 H80 120.5
C79 C80 H80 120.5
C80 C81 C82 121.5(10)
C80 C81 H81 119.3
C82 C81 H81 119.3
C83 C82 C81 118.9(9)
C83 C82 H82 120.6
C81 C82 H82 120.6
C84 C83 C82 119.0(10)
C84 C83 H83 120.5
C82 C83 H83 120.5
C79 C84 C83 121.8(10)
C79 C84 H84 119.1
C83 C84 H84 119.1
C86 C85 H85A 109.5
C86 C85 H85B 109.5
H85A C85 H85B 109.5
C86 C85 H85C 109.5
H85A C85 H85C 109.5
H85B C85 H85C 109.5
O1 C86 O2 123.6(12)
O1 C86 C85 127.1(13)
O2 C86 C85 109.3(12)
C88 C87 O2 107.9(13)
C88 C87 H87A 110.1
O2 C87 H87A 110.1
C88 C87 H87B 110.1
O2 C87 H87B 110.1
H87A C87 H87B 108.4
C87 C88 H88A 109.5
C87 C88 H88B 109.5
H88A C88 H88B 109.5
C87 C88 H88C 109.5
H88A C88 H88C 109.5
H88B C88 H88C 109.5
F1 C89 F3 106(3)
F1 C89 F2 112(2)
F3 C89 F2 108.9(17)
F1 C89 S3 111.9(14)
F3 C89 S3 109.7(15)
F2 C89 S3 108(2)
F4 C90 F6 111.6(16)
F4 C90 F5 109.2(11)
F6 C90 F5 106.9(14)
F4 C90 S4 111.0(12)
F6 C90 S4 108.8(9)
F5 C90 S4 109.2(11)
F8 C91 F7 107.6(10)
F8 C91 F9 108.0(10)
F7 C91 F9 108.9(9)
F8 C91 S5 112.2(8)
F7 C91 S5 108.8(8)
F9 C91 S5 111.3(9)
F11 C92 F10 106.8(14)
F11 C92 F12 112.2(15)
F10 C92 F12 108.7(12)
F11 C92 S6 110.7(9)
F10 C92 S6 109.2(12)
F12 C92 S6 109.2(10)

loop_
_geom_bond_atom_site_label_1
_geom_bond_atom_site_label_2
_geom_bond_distance
Au1 P1 2.2796(19)
Au1 S1 2.3471(18)
Au1 Au2 3.1449(4)
Au1 Au3 3.2352(4)
Au2 P2 2.276(2)
Au2 S1 2.3494(19)
Au2 Au4 3.1985(5)
Au3 P3 2.2639(19)
Au3 S2 2.3344(19)
Au3 Au4 3.0708(4)
Au4 P4 2.274(2)
Au4 S2 2.357(2)
S1 C1 1.783(8)
S2 C43 1.804(8)
S3 O3 1.409(11)
S3 O4 1.416(10)
S3 N1 1.553(11)
S3 C89 1.81(3)
S4 O6 1.401(11)
S4 O5 1.418(11)
S4 N1 1.565(11)
S4 C90 1.810(14)
S5 O8 1.424(8)
S5 O7 1.449(7)
S5 N2 1.543(9)
S5 C91 1.834(11)
S6 O10 1.410(9)
S6 O9 1.430(7)
S6 N2 1.578(9)
S6 C92 1.795(14)
P1 C19 1.799(8)
P1 C7 1.816(8)
P1 C13 1.826(8)
P2 C25 1.815(10)
P2 C37 1.815(8)
P2 C31 1.823(9)
P3 C49 1.811(8)
P3 C55 1.811(8)
P3 C61 1.812(9)
P4 C73 1.804(9)
P4 C79 1.823(10)
P4 C67 1.825(9)
F1 C89 1.27(4)
F2 C89 1.35(3)
F3 C89 1.338(17)
F4 C90 1.278(19)
F5 C90 1.321(18)
F6 C90 1.315(15)
F7 C91 1.317(13)
F8 C91 1.300(15)
F9 C91 1.339(14)
F10 C92 1.32(2)
F11 C92 1.308(17)
F12 C92 1.386(19)
O1 C86 1.215(16)
O2 C86 1.283(14)
O2 C87 1.440(15)
C1 C6 1.386(12)
C1 C2 1.402(11)
C2 C3 1.386(13)
C2 H2 0.9500
C3 C4 1.354(16)
C3 H3 0.9500
C4 C5 1.363(17)
C4 H4 0.9500
C5 C6 1.414(14)
C5 H5 0.9500
C6 H6 0.9500
C7 C12 1.380(13)
C7 C8 1.402(12)
C8 C9 1.397(14)
C8 H8 0.9500
C9 C10 1.377(15)
C9 H9 0.9500
C10 C11 1.374(15)
C10 H10 0.9500
C11 C12 1.394(14)
C11 H11 0.9500
C12 H12 0.9500
C13 C18 1.372(13)
C13 C14 1.386(12)
C14 C15 1.405(12)
C14 H14 0.9500
C15 C16 1.409(15)
C15 H15 0.9500
C16 C17 1.353(14)
C16 H16 0.9500
C17 C18 1.403(12)
C17 H17 0.9500
C18 H18 0.9500
C19 C24 1.382(11)
C19 C20 1.410(12)
C20 C21 1.371(14)
C20 H20 0.9500
C21 C22 1.401(17)
C21 H21 0.9500
C22 C23 1.366(15)
C22 H22 0.9500
C23 C24 1.383(12)
C23 H23 0.9500
C24 H24 0.9500
C25 C26 1.350(15)
C25 C30 1.406(14)
C26 C27 1.385(16)
C26 H26 0.9500
C27 C28 1.367(17)
C27 H27 0.9500
C28 C29 1.35(2)
C28 H28 0.9500
C29 C30 1.43(2)
C29 H29 0.9500
C30 H30 0.9500
C31 C36 1.358(17)
C31 C32 1.383(16)
C32 C33 1.412(16)
C32 H32 0.9500
C33 C34 1.38(3)
C33 H33 0.9500
C34 C35 1.39(3)
C34 H34 0.9500
C35 C36 1.399(16)
C35 H35 0.9500
C36 H36 0.9500
C37 C38 1.390(10)
C37 C42 1.392(11)
C38 C39 1.407(13)
C38 H38 0.9500
C39 C40 1.359(14)
C39 H39 0.9500
C40 C41 1.347(14)
C40 H40 0.9500
C41 C42 1.406(12)
C41 H41 0.9500
C42 H42 0.9500
C43 C44 1.376(12)
C43 C48 1.386(12)
C44 C45 1.385(13)
C44 H44 0.9500
C45 C46 1.415(15)
C45 H45 0.9500
C46 C47 1.342(17)
C46 H46 0.9500
C47 C48 1.352(15)
C47 H47 0.9500
C48 H48 0.9500
C49 C54 1.395(12)
C49 C50 1.417(13)
C50 C51 1.375(14)
C50 H50 0.9500
C51 C52 1.387(17)
C51 H51 0.9500
C52 C53 1.362(16)
C52 H52 0.9500
C53 C54 1.354(14)
C53 H53 0.9500
C54 H54 0.9500
C55 C60 1.366(12)
C55 C56 1.394(12)
C56 C57 1.391(15)
C56 H56 0.9500
C57 C58 1.380(16)
C57 H57 0.9500
C58 C59 1.391(15)
C58 H58 0.9500
C59 C60 1.375(14)
C59 H59 0.9500
C60 H60 0.9500
C61 C62 1.381(14)
C61 C66 1.398(13)
C62 C63 1.418(15)
C62 H62 0.9500
C63 C64 1.358(19)
C63 H63 0.9500
C64 C65 1.366(18)
C64 H64 0.9500
C65 C66 1.408(13)
C65 H65 0.9500
C66 H66 0.9500
C67 C68 1.376(15)
C67 C72 1.377(15)
C68 C69 1.45(2)
C68 H68 0.9500
C69 C70 1.33(2)
C69 H69 0.9500
C70 C71 1.368(19)
C70 H70 0.9500
C71 C72 1.406(15)
C71 H71 0.9500
C72 H72 0.9500
C73 C74 1.368(14)
C73 C78 1.405(16)
C74 C75 1.390(15)
C74 H74 0.9500
C75 C76 1.41(2)
C75 H75 0.9500
C76 C77 1.339(19)
C76 H76 0.9500
C77 C78 1.406(17)
C77 H77 0.9500
C78 H78 0.9500
C79 C84 1.362(13)
C79 C80 1.412(13)
C80 C81 1.370(15)
C80 H80 0.9500
C81 C82 1.404(16)
C81 H81 0.9500
C82 C83 1.401(15)
C82 H82 0.9500
C83 C84 1.389(14)
C83 H83 0.9500
C84 H84 0.9500
C85 C86 1.51(2)
C85 H85A 0.9800
C85 H85B 0.9800
C85 H85C 0.9800
C87 C88 1.40(2)
C87 H87A 0.9900
C87 H87B 0.9900
C88 H88A 0.9800
C88 H88B 0.9800
C88 H88C 0.9800

loop_
_geom_torsion_atom_site_label_1
_geom_torsion_atom_site_label_2
_geom_torsion_atom_site_label_3
_geom_torsion_atom_site_label_4
_geom_torsion
O3 S3 N1 S4 -114.0(9)
O4 S3 N1 S4 26.5(15)
C89 S3 N1 S4 137.1(13)
O6 S4 N1 S3 16.8(13)
O5 S4 N1 S3 153.2(9)
C90 S4 N1 S3 -98.1(10)
O8 S5 N2 S6 163.7(7)
O7 S5 N2 S6 27.9(8)
C91 S5 N2 S6 -85.2(8)
O10 S6 N2 S5 -115.8(7)
O9 S6 N2 S5 22.1(9)
C92 S6 N2 S5 136.4(8)
Au1 S1 C1 C6 57.6(7)
Au2 S1 C1 C6 -30.3(8)
Au1 S1 C1 C2 -121.6(6)
Au2 S1 C1 C2 150.5(6)
C6 C1 C2 C3 -0.2(13)
S1 C1 C2 C3 179.0(7)
C1 C2 C3 C4 1.4(14)
C2 C3 C4 C5 -0.9(16)
C3 C4 C5 C6 -0.7(16)
C2 C1 C6 C5 -1.4(13)
S1 C1 C6 C5 179.4(7)
C4 C5 C6 C1 1.9(15)
C19 P1 C7 C12 -140.9(7)
C13 P1 C7 C12 106.8(8)
Au1 P1 C7 C12 -17.9(8)
C19 P1 C7 C8 40.2(8)
C13 P1 C7 C8 -72.1(8)
Au1 P1 C7 C8 163.2(7)
C12 C7 C8 C9 1.2(15)
P1 C7 C8 C9 -179.8(8)
C7 C8 C9 C10 0.2(16)
C8 C9 C10 C11 -1.3(17)
C9 C10 C11 C12 1.0(17)
C8 C7 C12 C11 -1.5(15)
P1 C7 C12 C11 179.5(8)
C10 C11 C12 C7 0.4(17)
C19 P1 C13 C18 48.4(8)
C7 P1 C13 C18 160.0(7)
Au1 P1 C13 C18 -78.2(8)
C19 P1 C13 C14 -131.8(7)
C7 P1 C13 C14 -20.2(8)
Au1 P1 C13 C14 101.7(7)
C18 C13 C14 C15 0.0(14)
P1 C13 C14 C15 -179.9(8)
C13 C14 C15 C16 -1.7(15)
C14 C15 C16 C17 2.0(16)
C15 C16 C17 C18 -0.5(14)
C14 C13 C18 C17 1.5(14)
P1 C13 C18 C17 -178.7(7)
C16 C17 C18 C13 -1.2(14)
C7 P1 C19 C24 -86.3(8)
C13 P1 C19 C24 24.9(8)
Au1 P1 C19 C24 152.5(6)
C7 P1 C19 C20 88.6(8)
C13 P1 C19 C20 -160.2(8)
Au1 P1 C19 C20 -32.6(8)
C24 C19 C20 C21 3.9(16)
P1 C19 C20 C21 -171.3(10)
C19 C20 C21 C22 -5(2)
C20 C21 C22 C23 3(2)
C21 C22 C23 C24 0.3(19)
C20 C19 C24 C23 -1.0(14)
P1 C19 C24 C23 174.0(7)
C22 C23 C24 C19 -1.1(16)
C37 P2 C25 C26 -17.0(10)
C31 P2 C25 C26 -127.6(10)
Au2 P2 C25 C26 107.9(9)
C37 P2 C25 C30 164.0(9)
C31 P2 C25 C30 53.4(10)
Au2 P2 C25 C30 -71.1(9)
C30 C25 C26 C27 -3(2)
P2 C25 C26 C27 177.9(12)
C25 C26 C27 C28 -1(2)
C26 C27 C28 C29 4(2)
C27 C28 C29 C30 -4(2)
C26 C25 C30 C29 3.2(19)
P2 C25 C30 C29 -177.8(10)
C28 C29 C30 C25 0(2)
C25 P2 C31 C36 -161.4(8)
C37 P2 C31 C36 87.5(9)
Au2 P2 C31 C36 -39.2(9)
C25 P2 C31 C32 26.7(9)
C37 P2 C31 C32 -84.3(9)
Au2 P2 C31 C32 149.0(7)
C36 C31 C32 C33 3.0(17)
P2 C31 C32 C33 174.6(9)
C31 C32 C33 C34 -3.3(19)
C32 C33 C34 C35 -1(2)
C33 C34 C35 C36 5(2)
C32 C31 C36 C35 1.3(18)
P2 C31 C36 C35 -170.5(10)
C34 C35 C36 C31 -5(2)
C25 P2 C37 C38 -95.9(7)
C31 P2 C37 C38 16.0(8)
Au2 P2 C37 C38 142.1(6)
C25 P2 C37 C42 80.3(7)
C31 P2 C37 C42 -167.8(7)
Au2 P2 C37 C42 -41.6(7)
C42 C37 C38 C39 0.1(12)
P2 C37 C38 C39 176.3(7)
C37 C38 C39 C40 1.7(14)
C38 C39 C40 C41 -2.6(16)
C39 C40 C41 C42 1.8(15)
C38 C37 C42 C41 -0.8(11)
P2 C37 C42 C41 -177.1(6)
C40 C41 C42 C37 -0.1(13)
Au3 S2 C43 C44 -148.0(6)
Au4 S2 C43 C44 126.6(6)
Au3 S2 C43 C48 31.1(8)
Au4 S2 C43 C48 -54.3(7)
C48 C43 C44 C45 3.5(13)
S2 C43 C44 C45 -177.4(8)
C43 C44 C45 C46 -3.1(15)
C44 C45 C46 C47 1.7(16)
C45 C46 C47 C48 -0.6(17)
C46 C47 C48 C43 1.0(16)
C44 C43 C48 C47 -2.4(13)
S2 C43 C48 C47 178.5(7)
C55 P3 C49 C54 -20.4(8)
C61 P3 C49 C54 93.5(7)
Au3 P3 C49 C54 -140.5(6)
C55 P3 C49 C50 158.6(7)
C61 P3 C49 C50 -87.5(7)
Au3 P3 C49 C50 38.5(7)
C54 C49 C50 C51 -4.1(13)
P3 C49 C50 C51 176.9(8)
C49 C50 C51 C52 2.8(15)
C50 C51 C52 C53 0.4(16)
C51 C52 C53 C54 -2.6(16)
C52 C53 C54 C49 1.3(15)
C50 C49 C54 C53 2.1(13)
P3 C49 C54 C53 -178.9(7)
C49 P3 C55 C60 -90.1(8)
C61 P3 C55 C60 156.8(8)
Au3 P3 C55 C60 30.8(8)
C49 P3 C55 C56 87.3(8)
C61 P3 C55 C56 -25.8(9)
Au3 P3 C55 C56 -151.7(7)
C60 C55 C56 C57 -2.9(15)
P3 C55 C56 C57 179.7(9)
C55 C56 C57 C58 2.9(18)
C56 C57 C58 C59 -1.1(18)
C57 C58 C59 C60 -0.7(18)
C56 C55 C60 C59 1.1(15)
P3 C55 C60 C59 178.6(9)
C58 C59 C60 C55 0.7(17)
C49 P3 C61 C62 -156.1(8)
C55 P3 C61 C62 -42.4(9)
Au3 P3 C61 C62 80.4(8)
C49 P3 C61 C66 24.5(8)
C55 P3 C61 C66 138.2(7)
Au3 P3 C61 C66 -99.0(7)
C66 C61 C62 C63 -2.4(15)
P3 C61 C62 C63 178.2(8)
C61 C62 C63 C64 3.4(17)
C62 C63 C64 C65 -1.3(19)
C63 C64 C65 C66 -1.8(18)
C62 C61 C66 C65 -0.6(15)
P3 C61 C66 C65 178.7(8)
C64 C65 C66 C61 2.8(16)
C73 P4 C67 C68 111.1(9)
C79 P4 C67 C68 -134.0(8)
Au4 P4 C67 C68 -12.8(9)
C73 P4 C67 C72 -66.9(10)
C79 P4 C67 C72 48.1(10)
Au4 P4 C67 C72 169.2(8)
C72 C67 C68 C69 -3.9(16)
P4 C67 C68 C69 178.1(8)
C67 C68 C69 C70 2.8(18)
C68 C69 C70 C71 -1(2)
C69 C70 C71 C72 -1(2)
C68 C67 C72 C71 3.1(19)
P4 C67 C72 C71 -179.0(10)
C70 C71 C72 C67 -1(2)
C79 P4 C73 C74 -34.5(10)
C67 P4 C73 C74 75.5(10)
Au4 P4 C73 C74 -160.5(8)
C79 P4 C73 C78 152.0(10)
C67 P4 C73 C78 -97.9(10)
Au4 P4 C73 C78 26.1(11)
C78 C73 C74 C75 0.8(18)
P4 C73 C74 C75 -172.5(9)
C73 C74 C75 C76 1.0(19)
C74 C75 C76 C77 -4(2)
C75 C76 C77 C78 5(3)
C74 C73 C78 C77 0(2)
P4 C73 C78 C77 173.6(13)
C76 C77 C78 C73 -3(3)
C73 P4 C79 C84 151.4(7)
C67 P4 C79 C84 40.3(8)
Au4 P4 C79 C84 -81.9(8)
C73 P4 C79 C80 -31.3(8)
C67 P4 C79 C80 -142.3(7)
Au4 P4 C79 C80 95.4(7)
C84 C79 C80 C81 -2.2(14)
P4 C79 C80 C81 -179.6(7)
C79 C80 C81 C82 0.6(15)
C80 C81 C82 C83 2.1(15)
C81 C82 C83 C84 -3.2(15)
C80 C79 C84 C83 1.2(15)
P4 C79 C84 C83 178.5(8)
C82 C83 C84 C79 1.6(16)
C87 O2 C86 O1 6(2)
C87 O2 C86 C85 -175.4(13)
C86 O2 C87 C88 -86.7(18)
O3 S3 C89 F1 -54.5(17)
O4 S3 C89 F1 179.3(15)
N1 S3 C89 F1 59.4(17)
O3 S3 C89 F3 63(2)
O4 S3 C89 F3 -63(2)
N1 S3 C89 F3 177(2)
O3 S3 C89 F2 -178.5(15)
O4 S3 C89 F2 55.4(15)
N1 S3 C89 F2 -64.5(16)
O6 S4 C90 F4 -172.9(11)
O5 S4 C90 F4 62.3(12)
N1 S4 C90 F4 -51.0(11)
O6 S4 C90 F6 -49.7(16)
O5 S4 C90 F6 -174.5(14)
N1 S4 C90 F6 72.2(16)
O6 S4 C90 F5 66.7(11)
O5 S4 C90 F5 -58.2(11)
N1 S4 C90 F5 -171.4(9)
O8 S5 C91 F8 179.8(8)
O7 S5 C91 F8 -58.0(9)
N2 S5 C91 F8 63.5(9)
O8 S5 C91 F7 -61.3(10)
O7 S5 C91 F7 60.9(10)
N2 S5 C91 F7 -177.6(8)
O8 S5 C91 F9 58.7(9)
O7 S5 C91 F9 -179.1(8)
N2 S5 C91 F9 -57.6(9)
O10 S6 C92 F11 65.2(14)
O9 S6 C92 F11 -58.4(15)
N2 S6 C92 F11 -179.2(13)
O10 S6 C92 F10 -177.6(10)
O9 S6 C92 F10 58.8(12)
N2 S6 C92 F10 -62.0(11)
O10 S6 C92 F12 -58.8(11)
O9 S6 C92 F12 177.6(9)
N2 S6 C92 F12 56.7(11)
